data_4316255
loop_
_publ_author_name
'Florian Blasberg'
'Jan W. Bats'
'Michael Bolte'
'Hans-Wolfram Lerner'
'Matthias Wagner'

_publ_contact_author
;
      Dr. Michael Bolte
      Institut f\"ur Anorganische Chemie
      J. W. Goethe-Universit\"at
      Max-von-Laue-Str. 7
      60438 Frankfurt/Main
      Germany
;
_publ_contact_author_email bolte@chemie.uni-frankfurt.de
_publ_contact_author_fax '49 69 798 29239'
_publ_contact_author_phone '49 69 798 29136'
_publ_section_title
;
 Para-Quinone-Containing Bis(pyrazol-1-yl)methane Ligands: Coordination
 Behavior Toward CoII and a C-H Activation Reaction with CeIV
;
_journal_name_full 'Inorganic Chemistry'
_journal_page_first 7435
_journal_page_last 7445
_journal_paper_doi 10.1021/ic100754k
_journal_volume 49
_journal_year 2010
_chemical_formula_moiety 'C22 H22 O2'
_chemical_formula_sum 'C22 H22 O2'
_chemical_formula_weight 318.40
_chemical_name_systematic ?
_space_group_IT_number 2
_symmetry_cell_setting triclinic
_symmetry_space_group_name_Hall '-P 1'
_symmetry_space_group_name_H-M 'P -1'
_atom_sites_solution_hydrogens geom
_atom_sites_solution_primary direct
_atom_sites_solution_secondary difmap
_audit_creation_method SHELXL-97
_cell_angle_alpha 102.606(11)
_cell_angle_beta 92.692(12)
_cell_angle_gamma 100.115(12)
_cell_formula_units_Z 4
_cell_length_a 6.8325(11)
_cell_length_b 15.013(2)
_cell_length_c 17.737(3)
_cell_measurement_reflns_used 5265
_cell_measurement_temperature 173(2)
_cell_measurement_theta_max 25.9
_cell_measurement_theta_min 3.3
_cell_volume 1741.0(5)
_computing_cell_refinement 'X-Area (Stoe & Cie, 2001)'
_computing_data_collection 'X-Area (Stoe & Cie, 2001)'
_computing_data_reduction 'X-Area (Stoe & Cie, 2001)'
_computing_molecular_graphics 'XP (Sheldrick, 2008)'
_computing_publication_material SHELXL97
_computing_structure_refinement 'SHELXL97 (Sheldrick, 2008) '
_computing_structure_solution 'SHELXS97 (Sheldrick, 2008) '
_diffrn_ambient_temperature 173(2)
_diffrn_measured_fraction_theta_full 0.998
_diffrn_measured_fraction_theta_max 0.979
_diffrn_measurement_device_type 'STOE IPDS II two-circle-diffractometer'
_diffrn_measurement_method \w
_diffrn_radiation_monochromator graphite
_diffrn_radiation_source 'fine-focus sealed tube'
_diffrn_radiation_type MoK\a
_diffrn_radiation_wavelength 0.71073
_diffrn_reflns_av_R_equivalents 0.1241
_diffrn_reflns_av_sigmaI/netI 0.1735
_diffrn_reflns_limit_h_max 8
_diffrn_reflns_limit_h_min -8
_diffrn_reflns_limit_k_max 18
_diffrn_reflns_limit_k_min -15
_diffrn_reflns_limit_l_max 19
_diffrn_reflns_limit_l_min -21
_diffrn_reflns_number 17356
_diffrn_reflns_theta_full 25.00
_diffrn_reflns_theta_max 25.75
_diffrn_reflns_theta_min 3.30
_diffrn_standards_number 0
_exptl_absorpt_coefficient_mu 0.076
_exptl_absorpt_correction_type none
_exptl_crystal_colour colourless
_exptl_crystal_density_diffrn 1.215
_exptl_crystal_density_method 'not measured'
_exptl_crystal_description needle
_exptl_crystal_F_000 680
_exptl_crystal_size_max 0.38
_exptl_crystal_size_mid 0.11
_exptl_crystal_size_min 0.11
_refine_diff_density_max 0.253
_refine_diff_density_min -0.299
_refine_diff_density_rms 0.052
_refine_ls_extinction_coef 0.0226(13)
_refine_ls_extinction_expression Fc^*^=kFc[1+0.001xFc^2^\l^3^/sin(2\q)]^-1/4^
_refine_ls_extinction_method SHELXL
_refine_ls_goodness_of_fit_ref 0.795
_refine_ls_hydrogen_treatment constr
_refine_ls_matrix_type full
_refine_ls_number_parameters 434
_refine_ls_number_reflns 6539
_refine_ls_number_restraints 0
_refine_ls_restrained_S_all 0.795
_refine_ls_R_factor_all 0.1442
_refine_ls_R_factor_gt 0.0573
_refine_ls_shift/su_max 0.000
_refine_ls_shift/su_mean 0.000
_refine_ls_structure_factor_coef Fsqd
_refine_ls_weighting_details 'calc w=1/[\s^2^(Fo^2^)+(0.0403P)^2^] where P=(Fo^2^+2Fc^2^)/3'
_refine_ls_weighting_scheme calc
_refine_ls_wR_factor_gt 0.1126
_refine_ls_wR_factor_ref 0.1370
_reflns_number_gt 2874
_reflns_number_total 6539
_reflns_threshold_expression I>2\s(I)
_cod_data_source_file ic100754k_si_002_07.cif
_cod_data_source_block M3
_cod_depositor_comments
;
The following automatic conversions were performed:

'_symmetry_cell_setting' value 'Triclinic' changed to 'triclinic'
according to the built-in table from CIF Core dictionary named
'cif_core.dic' version 2.4.1 from 2010-06-29.

Automatic conversion script
Id: cif_fix_values 1646 2011-03-28 12:23:43Z adriana 
;
_cod_database_code 4316255

loop_
_symmetry_equiv_pos_as_xyz
'x, y, z'
'-x, -y, -z'

loop_
_atom_site_label
_atom_site_type_symbol
_atom_site_fract_x
_atom_site_fract_y
_atom_site_fract_z
_atom_site_U_iso_or_equiv
_atom_site_adp_type
_atom_site_occupancy
_atom_site_symmetry_multiplicity
_atom_site_calc_flag
_atom_site_refinement_flags
_atom_site_disorder_assembly
_atom_site_disorder_group
O1 O 0.2067(4) 0.18634(17) 0.17862(13) 0.0407(7) Uani 1 1 d . . .
O2 O 0.2206(4) 0.01634(17) 0.42466(13) 0.0391(7) Uani 1 1 d . . .
C1 C 0.1300(5) 0.1778(2) 0.30621(18) 0.0239(7) Uani 1 1 d . . .
C2 C 0.2175(5) 0.1415(2) 0.23803(19) 0.0297(8) Uani 1 1 d . . .
C3 C 0.3085(5) 0.0658(2) 0.23308(19) 0.0327(8) Uani 1 1 d . . .
H3 H 0.3676 0.0434 0.1870 0.039 Uiso 1 1 calc R . .
C4 C 0.3157(5) 0.0212(2) 0.2943(2) 0.0320(8) Uani 1 1 d . . .
H4 H 0.3788 -0.0310 0.2904 0.038 Uiso 1 1 calc R . .
C5 C 0.2290(5) 0.0549(2) 0.36028(19) 0.0279(8) Uani 1 1 d . . .
C6 C 0.1396(5) 0.1318(2) 0.36631(18) 0.0272(8) Uani 1 1 d . . .
H6 H 0.0827 0.1540 0.4130 0.033 Uiso 1 1 calc R . .
C7 C 0.2629(7) 0.1423(3) 0.1050(2) 0.0440(10) Uani 1 1 d . . .
H7A H 0.2492 0.1809 0.0678 0.066 Uiso 1 1 calc R . .
H7B H 0.1761 0.0812 0.0862 0.066 Uiso 1 1 calc R . .
H7C H 0.4019 0.1345 0.1106 0.066 Uiso 1 1 calc R . .
C8 C 0.3130(6) -0.0627(3) 0.4222(2) 0.0465(10) Uani 1 1 d . . .
H8A H 0.2975 -0.0832 0.4708 0.070 Uiso 1 1 calc R . .
H8B H 0.4553 -0.0457 0.4156 0.070 Uiso 1 1 calc R . .
H8C H 0.2494 -0.1132 0.3786 0.070 Uiso 1 1 calc R . .
C9 C 0.0327(5) 0.2649(2) 0.31507(18) 0.0265(8) Uani 1 1 d . . .
C10 C -0.1345(5) 0.2485(3) 0.2491(2) 0.0363(9) Uani 1 1 d . . .
H10A H -0.2361 0.1946 0.2518 0.054 Uiso 1 1 calc R . .
H10B H -0.0779 0.2367 0.1989 0.054 Uiso 1 1 calc R . .
H10C H -0.1957 0.3037 0.2547 0.054 Uiso 1 1 calc R . .
C11 C 0.1963(5) 0.3491(2) 0.31367(18) 0.0271(8) Uani 1 1 d . . .
C12 C 0.1499(6) 0.4252(3) 0.2874(2) 0.0393(9) Uani 1 1 d . . .
H12 H 0.0182 0.4224 0.2661 0.047 Uiso 1 1 calc R . .
C13 C 0.2923(7) 0.5042(3) 0.2921(2) 0.0474(11) Uani 1 1 d . . .
H13 H 0.2576 0.5548 0.2737 0.057 Uiso 1 1 calc R . .
C14 C 0.4821(7) 0.5106(3) 0.3229(3) 0.0526(12) Uani 1 1 d . . .
H14 H 0.5785 0.5656 0.3265 0.063 Uiso 1 1 calc R . .
C15 C 0.5342(6) 0.4366(3) 0.3490(3) 0.0513(11) Uani 1 1 d . . .
H15 H 0.6664 0.4402 0.3703 0.062 Uiso 1 1 calc R . .
C16 C 0.3896(6) 0.3567(3) 0.3436(2) 0.0409(9) Uani 1 1 d . . .
H16 H 0.4258 0.3059 0.3611 0.049 Uiso 1 1 calc R . .
C21 C -0.0639(5) 0.2831(2) 0.39261(18) 0.0244(7) Uani 1 1 d . . .
C22 C 0.0125(6) 0.3572(2) 0.45452(19) 0.0341(9) Uani 1 1 d . . .
H22 H 0.1312 0.3989 0.4503 0.041 Uiso 1 1 calc R . .
C23 C -0.0828(6) 0.3715(3) 0.5231(2) 0.0435(10) Uani 1 1 d . . .
H23 H -0.0278 0.4224 0.5650 0.052 Uiso 1 1 calc R . .
C24 C -0.2558(6) 0.3124(3) 0.5303(2) 0.0427(10) Uani 1 1 d . . .
H24 H -0.3214 0.3229 0.5765 0.051 Uiso 1 1 calc R . .
C25 C -0.3327(6) 0.2377(3) 0.4698(2) 0.0373(9) Uani 1 1 d . . .
H25 H -0.4504 0.1958 0.4746 0.045 Uiso 1 1 calc R . .
C26 C -0.2390(5) 0.2239(2) 0.4021(2) 0.0317(8) Uani 1 1 d . . .
H26 H -0.2949 0.1726 0.3606 0.038 Uiso 1 1 calc R . .
O1A O 0.4085(4) 0.07614(17) 0.90072(13) 0.0351(6) Uani 1 1 d . . .
O2A O 0.3754(4) 0.22387(17) 0.64149(13) 0.0353(6) Uani 1 1 d . . .
C1A C 0.5383(5) 0.1865(2) 0.82927(18) 0.0241(7) Uani 1 1 d . . .
C2A C 0.3915(5) 0.1084(2) 0.83331(18) 0.0267(8) Uani 1 1 d . . .
C3A C 0.2452(5) 0.0677(2) 0.77320(19) 0.0317(8) Uani 1 1 d . . .
H3A H 0.1507 0.0148 0.7772 0.038 Uiso 1 1 calc R . .
C4A C 0.2331(5) 0.1029(3) 0.7067(2) 0.0322(8) Uani 1 1 d . . .
H4A H 0.1324 0.0745 0.6655 0.039 Uiso 1 1 calc R . .
C5A C 0.3716(5) 0.1800(2) 0.70262(18) 0.0258(8) Uani 1 1 d . . .
C6A C 0.5199(5) 0.2204(2) 0.76271(18) 0.0247(7) Uani 1 1 d . . .
H6A H 0.6129 0.2736 0.7582 0.030 Uiso 1 1 calc R . .
C7A C 0.2514(6) 0.0045(3) 0.9100(2) 0.0433(10) Uani 1 1 d . . .
H7A1 H 0.2784 -0.0126 0.9592 0.065 Uiso 1 1 calc R . .
H7A2 H 0.2428 -0.0500 0.8670 0.065 Uiso 1 1 calc R . .
H7A3 H 0.1249 0.0268 0.9102 0.065 Uiso 1 1 calc R . .
C8A C 0.2064(6) 0.1978(3) 0.5861(2) 0.0442(10) Uani 1 1 d . . .
H8A1 H 0.2274 0.2335 0.5460 0.066 Uiso 1 1 calc R . .
H8A2 H 0.0874 0.2108 0.6119 0.066 Uiso 1 1 calc R . .
H8A3 H 0.1879 0.1313 0.5621 0.066 Uiso 1 1 calc R . .
C9A C 0.6989(5) 0.2353(2) 0.89616(18) 0.0232(7) Uani 1 1 d . . .
C10A C 0.8234(5) 0.1662(2) 0.9174(2) 0.0317(8) Uani 1 1 d . . .
H10D H 0.8869 0.1389 0.8719 0.048 Uiso 1 1 calc R . .
H10E H 0.7357 0.1167 0.9345 0.048 Uiso 1 1 calc R . .
H10F H 0.9263 0.1991 0.9594 0.048 Uiso 1 1 calc R . .
C11A C 0.5951(5) 0.2809(2) 0.96600(18) 0.0236(7) Uani 1 1 d . . .
C12A C 0.6695(5) 0.2899(2) 1.04276(19) 0.0304(8) Uani 1 1 d . . .
H12A H 0.7837 0.2649 1.0530 0.036 Uiso 1 1 calc R . .
C13A C 0.5779(6) 0.3352(3) 1.10403(19) 0.0370(9) Uani 1 1 d . . .
H13A H 0.6294 0.3401 1.1558 0.044 Uiso 1 1 calc R . .
C14A C 0.4145(6) 0.3730(3) 1.0912(2) 0.0384(9) Uani 1 1 d . . .
H14A H 0.3544 0.4048 1.1335 0.046 Uiso 1 1 calc R . .
C15A C 0.3381(6) 0.3642(3) 1.0158(2) 0.0382(9) Uani 1 1 d . . .
H15A H 0.2245 0.3899 1.0061 0.046 Uiso 1 1 calc R . .
C16A C 0.4270(5) 0.3180(3) 0.95426(19) 0.0324(8) Uani 1 1 d . . .
H16A H 0.3715 0.3116 0.9028 0.039 Uiso 1 1 calc R . .
C21A C 0.8480(5) 0.3109(2) 0.87120(17) 0.0235(7) Uani 1 1 d . . .
C22A C 0.8672(5) 0.4051(2) 0.90328(19) 0.0294(8) Uani 1 1 d . . .
H22A H 0.7826 0.4254 0.9418 0.035 Uiso 1 1 calc R . .
C23A C 1.0076(5) 0.4708(2) 0.8803(2) 0.0339(9) Uani 1 1 d . . .
H23A H 1.0197 0.5349 0.9042 0.041 Uiso 1 1 calc R . .
C24A C 1.1293(5) 0.4438(2) 0.8233(2) 0.0337(8) Uani 1 1 d . . .
H24A H 1.2253 0.4888 0.8079 0.040 Uiso 1 1 calc R . .
C25A C 1.1100(5) 0.3504(2) 0.7887(2) 0.0327(8) Uani 1 1 d . . .
H25A H 1.1905 0.3309 0.7483 0.039 Uiso 1 1 calc R . .
C26A C 0.9733(5) 0.2855(2) 0.81289(19) 0.0300(8) Uani 1 1 d . . .
H26A H 0.9636 0.2215 0.7893 0.036 Uiso 1 1 calc R . .

loop_
_atom_site_aniso_label
_atom_site_aniso_U_11
_atom_site_aniso_U_22
_atom_site_aniso_U_33
_atom_site_aniso_U_23
_atom_site_aniso_U_13
_atom_site_aniso_U_12
O1 0.0672(19) 0.0316(14) 0.0278(13) 0.0092(11) 0.0155(12) 0.0155(14)
O2 0.0562(17) 0.0362(15) 0.0346(14) 0.0156(12) 0.0069(12) 0.0249(13)
C1 0.0268(18) 0.0177(17) 0.0257(17) 0.0032(14) -0.0001(14) 0.0028(14)
C2 0.037(2) 0.0268(19) 0.0275(18) 0.0083(15) 0.0106(15) 0.0083(16)
C3 0.038(2) 0.027(2) 0.0311(19) 0.0000(16) 0.0130(16) 0.0073(17)
C4 0.035(2) 0.0221(18) 0.040(2) 0.0034(16) 0.0073(16) 0.0111(16)
C5 0.033(2) 0.0226(18) 0.0296(18) 0.0077(15) 0.0023(15) 0.0069(16)
C6 0.035(2) 0.0242(18) 0.0233(16) 0.0038(14) 0.0015(14) 0.0107(16)
C7 0.066(3) 0.035(2) 0.0293(19) 0.0058(17) 0.0205(18) 0.003(2)
C8 0.057(3) 0.034(2) 0.058(3) 0.022(2) 0.006(2) 0.022(2)
C9 0.0324(19) 0.0233(18) 0.0249(17) 0.0042(14) 0.0026(14) 0.0096(15)
C10 0.041(2) 0.038(2) 0.0306(19) 0.0055(16) -0.0009(16) 0.0114(18)
C11 0.041(2) 0.0234(18) 0.0205(16) 0.0083(14) 0.0098(15) 0.0111(16)
C12 0.060(3) 0.030(2) 0.0312(19) 0.0120(17) 0.0055(18) 0.011(2)
C13 0.085(4) 0.025(2) 0.039(2) 0.0164(17) 0.018(2) 0.013(2)
C14 0.074(3) 0.018(2) 0.063(3) 0.0053(19) 0.040(3) 0.000(2)
C15 0.040(2) 0.033(2) 0.073(3) 0.001(2) 0.013(2) -0.002(2)
C16 0.042(2) 0.028(2) 0.056(2) 0.0145(18) 0.0084(19) 0.0093(18)
C21 0.0299(19) 0.0208(17) 0.0262(17) 0.0077(14) 0.0048(14) 0.0111(15)
C22 0.047(2) 0.0254(19) 0.0292(18) 0.0066(16) 0.0101(17) 0.0038(17)
C23 0.068(3) 0.028(2) 0.030(2) 0.0012(16) 0.0145(19) 0.003(2)
C24 0.059(3) 0.042(2) 0.036(2) 0.0167(19) 0.0214(19) 0.020(2)
C25 0.036(2) 0.036(2) 0.046(2) 0.0177(19) 0.0101(18) 0.0108(18)
C26 0.034(2) 0.0279(19) 0.0328(19) 0.0056(16) -0.0019(16) 0.0088(17)
O1A 0.0437(15) 0.0280(14) 0.0329(13) 0.0158(11) 0.0040(11) -0.0062(12)
O2A 0.0400(15) 0.0422(16) 0.0240(12) 0.0114(11) -0.0025(11) 0.0050(12)
C1A 0.0233(17) 0.0228(18) 0.0242(17) 0.0023(14) 0.0026(14) 0.0027(15)
C2A 0.0291(19) 0.0239(18) 0.0268(18) 0.0064(14) 0.0053(15) 0.0027(15)
C3A 0.0269(19) 0.0262(19) 0.036(2) 0.0025(16) 0.0033(15) -0.0039(15)
C4A 0.030(2) 0.030(2) 0.0300(19) -0.0031(16) -0.0030(15) 0.0038(16)
C5A 0.0259(18) 0.030(2) 0.0217(16) 0.0054(15) 0.0034(14) 0.0074(16)
C6A 0.0271(18) 0.0192(17) 0.0267(17) 0.0041(14) 0.0025(14) 0.0025(14)
C7A 0.052(3) 0.035(2) 0.041(2) 0.0138(18) 0.0145(19) -0.0079(19)
C8A 0.048(2) 0.057(3) 0.0261(19) 0.0110(18) -0.0068(17) 0.008(2)
C9A 0.0252(18) 0.0190(17) 0.0241(16) 0.0062(13) -0.0033(14) 0.0006(14)
C10A 0.034(2) 0.0238(19) 0.041(2) 0.0115(16) 0.0037(16) 0.0089(16)
C11A 0.0279(18) 0.0162(16) 0.0249(17) 0.0071(13) 0.0032(14) -0.0037(14)
C12A 0.036(2) 0.0261(19) 0.0286(18) 0.0109(15) -0.0036(15) -0.0009(16)
C13A 0.056(3) 0.031(2) 0.0212(17) 0.0097(15) -0.0002(17) -0.0013(19)
C14A 0.049(2) 0.030(2) 0.0308(19) 0.0004(16) 0.0090(17) -0.0004(18)
C15A 0.042(2) 0.039(2) 0.0327(19) 0.0005(17) 0.0019(17) 0.0134(18)
C16A 0.039(2) 0.037(2) 0.0204(16) 0.0042(15) -0.0036(15) 0.0104(17)
C21A 0.0264(18) 0.0213(18) 0.0235(16) 0.0070(14) -0.0012(14) 0.0051(14)
C22A 0.034(2) 0.0225(19) 0.0284(18) 0.0019(15) 0.0053(15) 0.0016(16)
C23A 0.043(2) 0.0170(18) 0.039(2) 0.0046(16) 0.0098(17) 0.0003(16)
C24A 0.033(2) 0.030(2) 0.038(2) 0.0139(17) 0.0067(16) -0.0006(16)
C25A 0.033(2) 0.032(2) 0.0334(19) 0.0072(16) 0.0065(16) 0.0082(17)
C26A 0.0313(19) 0.0226(18) 0.0354(19) 0.0044(16) 0.0047(16) 0.0057(16)

loop_
_atom_type_symbol
_atom_type_description
_atom_type_scat_dispersion_real
_atom_type_scat_dispersion_imag
_atom_type_scat_source
C C 0.0033 0.0016 'International Tables Vol C Tables 4.2.6.8 and 6.1.1.4'
H H 0.0000 0.0000 'International Tables Vol C Tables 4.2.6.8 and 6.1.1.4'
O O 0.0106 0.0060 'International Tables Vol C Tables 4.2.6.8 and 6.1.1.4'

loop_
_geom_angle_atom_site_label_1
_geom_angle_atom_site_label_2
_geom_angle_atom_site_label_3
_geom_angle
_geom_angle_site_symmetry_1
_geom_angle_site_symmetry_3
_geom_angle_publ_flag
C2 O1 C7 117.3(3) . . ?
C5 O2 C8 117.2(3) . . ?
C6 C1 C2 116.3(3) . . ?
C6 C1 C9 121.3(3) . . ?
C2 C1 C9 122.5(3) . . ?
O1 C2 C3 122.8(3) . . ?
O1 C2 C1 116.3(3) . . ?
C3 C2 C1 120.9(3) . . ?
C2 C3 C4 121.5(3) . . ?
C2 C3 H3 119.3 . . ?
C4 C3 H3 119.3 . . ?
C5 C4 C3 118.2(3) . . ?
C5 C4 H4 120.9 . . ?
C3 C4 H4 120.9 . . ?
C4 C5 C6 120.9(3) . . ?
C4 C5 O2 124.4(3) . . ?
C6 C5 O2 114.7(3) . . ?
C5 C6 C1 122.3(3) . . ?
C5 C6 H6 118.8 . . ?
C1 C6 H6 118.8 . . ?
O1 C7 H7A 109.5 . . ?
O1 C7 H7B 109.5 . . ?
H7A C7 H7B 109.5 . . ?
O1 C7 H7C 109.5 . . ?
H7A C7 H7C 109.5 . . ?
H7B C7 H7C 109.5 . . ?
O2 C8 H8A 109.5 . . ?
O2 C8 H8B 109.5 . . ?
H8A C8 H8B 109.5 . . ?
O2 C8 H8C 109.5 . . ?
H8A C8 H8C 109.5 . . ?
H8B C8 H8C 109.5 . . ?
C11 C9 C10 111.7(3) . . ?
C11 C9 C21 109.3(3) . . ?
C10 C9 C21 107.5(3) . . ?
C11 C9 C1 108.4(3) . . ?
C10 C9 C1 109.5(3) . . ?
C21 C9 C1 110.6(3) . . ?
C9 C10 H10A 109.5 . . ?
C9 C10 H10B 109.5 . . ?
H10A C10 H10B 109.5 . . ?
C9 C10 H10C 109.5 . . ?
H10A C10 H10C 109.5 . . ?
H10B C10 H10C 109.5 . . ?
C16 C11 C12 117.1(3) . . ?
C16 C11 C9 121.9(3) . . ?
C12 C11 C9 120.8(3) . . ?
C13 C12 C11 121.1(4) . . ?
C13 C12 H12 119.4 . . ?
C11 C12 H12 119.4 . . ?
C14 C13 C12 120.7(4) . . ?
C14 C13 H13 119.6 . . ?
C12 C13 H13 119.6 . . ?
C13 C14 C15 119.9(4) . . ?
C13 C14 H14 120.1 . . ?
C15 C14 H14 120.1 . . ?
C14 C15 C16 119.0(4) . . ?
C14 C15 H15 120.5 . . ?
C16 C15 H15 120.5 . . ?
C11 C16 C15 122.2(4) . . ?
C11 C16 H16 118.9 . . ?
C15 C16 H16 118.9 . . ?
C22 C21 C26 117.1(3) . . ?
C22 C21 C9 123.2(3) . . ?
C26 C21 C9 119.7(3) . . ?
C21 C22 C23 121.0(4) . . ?
C21 C22 H22 119.5 . . ?
C23 C22 H22 119.5 . . ?
C24 C23 C22 120.5(4) . . ?
C24 C23 H23 119.8 . . ?
C22 C23 H23 119.8 . . ?
C23 C24 C25 119.4(3) . . ?
C23 C24 H24 120.3 . . ?
C25 C24 H24 120.3 . . ?
C24 C25 C26 120.0(4) . . ?
C24 C25 H25 120.0 . . ?
C26 C25 H25 120.0 . . ?
C25 C26 C21 122.0(3) . . ?
C25 C26 H26 119.0 . . ?
C21 C26 H26 119.0 . . ?
C2A O1A C7A 116.4(3) . . ?
C5A O2A C8A 117.4(3) . . ?
C6A C1A C2A 115.7(3) . . ?
C6A C1A C9A 121.6(3) . . ?
C2A C1A C9A 122.5(3) . . ?
C3A C2A O1A 123.4(3) . . ?
C3A C2A C1A 121.2(3) . . ?
O1A C2A C1A 115.3(3) . . ?
C2A C3A C4A 121.5(3) . . ?
C2A C3A H3A 119.3 . . ?
C4A C3A H3A 119.3 . . ?
C5A C4A C3A 118.0(3) . . ?
C5A C4A H4A 121.0 . . ?
C3A C4A H4A 121.0 . . ?
C4A C5A O2A 124.5(3) . . ?
C4A C5A C6A 120.6(3) . . ?
O2A C5A C6A 114.9(3) . . ?
C5A C6A C1A 123.0(3) . . ?
C5A C6A H6A 118.5 . . ?
C1A C6A H6A 118.5 . . ?
O1A C7A H7A1 109.5 . . ?
O1A C7A H7A2 109.5 . . ?
H7A1 C7A H7A2 109.5 . . ?
O1A C7A H7A3 109.5 . . ?
H7A1 C7A H7A3 109.5 . . ?
H7A2 C7A H7A3 109.5 . . ?
O2A C8A H8A1 109.5 . . ?
O2A C8A H8A2 109.5 . . ?
H8A1 C8A H8A2 109.5 . . ?
O2A C8A H8A3 109.5 . . ?
H8A1 C8A H8A3 109.5 . . ?
H8A2 C8A H8A3 109.5 . . ?
C1A C9A C21A 110.2(3) . . ?
C1A C9A C11A 108.5(3) . . ?
C21A C9A C11A 109.4(3) . . ?
C1A C9A C10A 111.0(3) . . ?
C21A C9A C10A 106.0(3) . . ?
C11A C9A C10A 111.9(3) . . ?
C9A C10A H10D 109.5 . . ?
C9A C10A H10E 109.5 . . ?
H10D C10A H10E 109.5 . . ?
C9A C10A H10F 109.5 . . ?
H10D C10A H10F 109.5 . . ?
H10E C10A H10F 109.5 . . ?
C16A C11A C12A 117.4(3) . . ?
C16A C11A C9A 120.4(3) . . ?
C12A C11A C9A 122.1(3) . . ?
C13A C12A C11A 120.6(3) . . ?
C13A C12A H12A 119.7 . . ?
C11A C12A H12A 119.7 . . ?
C14A C13A C12A 121.1(3) . . ?
C14A C13A H13A 119.4 . . ?
C12A C13A H13A 119.4 . . ?
C13A C14A C15A 119.1(3) . . ?
C13A C14A H14A 120.4 . . ?
C15A C14A H14A 120.4 . . ?
C14A C15A C16A 120.1(4) . . ?
C14A C15A H15A 119.9 . . ?
C16A C15A H15A 119.9 . . ?
C15A C16A C11A 121.6(3) . . ?
C15A C16A H16A 119.2 . . ?
C11A C16A H16A 119.2 . . ?
C22A C21A C26A 116.6(3) . . ?
C22A C21A C9A 123.5(3) . . ?
C26A C21A C9A 119.9(3) . . ?
C21A C22A C23A 121.5(3) . . ?
C21A C22A H22A 119.3 . . ?
C23A C22A H22A 119.3 . . ?
C24A C23A C22A 120.6(3) . . ?
C24A C23A H23A 119.7 . . ?
C22A C23A H23A 119.7 . . ?
C23A C24A C25A 119.2(3) . . ?
C23A C24A H24A 120.4 . . ?
C25A C24A H24A 120.4 . . ?
C26A C25A C24A 119.8(3) . . ?
C26A C25A H25A 120.1 . . ?
C24A C25A H25A 120.1 . . ?
C25A C26A C21A 122.2(3) . . ?
C25A C26A H26A 118.9 . . ?
C21A C26A H26A 118.9 . . ?

loop_
_geom_bond_atom_site_label_1
_geom_bond_atom_site_label_2
_geom_bond_distance
_geom_bond_site_symmetry_2
_geom_bond_publ_flag
O1 C2 1.374(4) . ?
O1 C7 1.431(4) . ?
O2 C5 1.388(4) . ?
O2 C8 1.432(4) . ?
C1 C6 1.396(5) . ?
C1 C2 1.418(4) . ?
C1 C9 1.550(4) . ?
C2 C3 1.377(5) . ?
C3 C4 1.398(5) . ?
C3 H3 0.9500 . ?
C4 C5 1.374(5) . ?
C4 H4 0.9500 . ?
C5 C6 1.385(4) . ?
C6 H6 0.9500 . ?
C7 H7A 0.9800 . ?
C7 H7B 0.9800 . ?
C7 H7C 0.9800 . ?
C8 H8A 0.9800 . ?
C8 H8B 0.9800 . ?
C8 H8C 0.9800 . ?
C9 C11 1.538(5) . ?
C9 C10 1.544(5) . ?
C9 C21 1.545(4) . ?
C10 H10A 0.9800 . ?
C10 H10B 0.9800 . ?
C10 H10C 0.9800 . ?
C11 C16 1.377(5) . ?
C11 C12 1.403(5) . ?
C12 C13 1.380(6) . ?
C12 H12 0.9500 . ?
C13 C14 1.362(6) . ?
C13 H13 0.9500 . ?
C14 C15 1.387(6) . ?
C14 H14 0.9500 . ?
C15 C16 1.396(6) . ?
C15 H15 0.9500 . ?
C16 H16 0.9500 . ?
C21 C22 1.387(5) . ?
C21 C26 1.400(5) . ?
C22 C23 1.400(5) . ?
C22 H22 0.9500 . ?
C23 C24 1.377(6) . ?
C23 H23 0.9500 . ?
C24 C25 1.378(5) . ?
C24 H24 0.9500 . ?
C25 C26 1.380(5) . ?
C25 H25 0.9500 . ?
C26 H26 0.9500 . ?
O1A C2A 1.391(4) . ?
O1A C7A 1.423(4) . ?
O2A C5A 1.385(4) . ?
O2A C8A 1.421(4) . ?
C1A C6A 1.392(5) . ?
C1A C2A 1.420(5) . ?
C1A C9A 1.538(4) . ?
C2A C3A 1.382(5) . ?
C3A C4A 1.399(5) . ?
C3A H3A 0.9500 . ?
C4A C5A 1.378(5) . ?
C4A H4A 0.9500 . ?
C5A C6A 1.389(4) . ?
C6A H6A 0.9500 . ?
C7A H7A1 0.9800 . ?
C7A H7A2 0.9800 . ?
C7A H7A3 0.9800 . ?
C8A H8A1 0.9800 . ?
C8A H8A2 0.9800 . ?
C8A H8A3 0.9800 . ?
C9A C21A 1.542(5) . ?
C9A C11A 1.546(4) . ?
C9A C10A 1.547(4) . ?
C10A H10D 0.9800 . ?
C10A H10E 0.9800 . ?
C10A H10F 0.9800 . ?
C11A C16A 1.388(5) . ?
C11A C12A 1.400(4) . ?
C12A C13A 1.388(5) . ?
C12A H12A 0.9500 . ?
C13A C14A 1.369(5) . ?
C13A H13A 0.9500 . ?
C14A C15A 1.383(5) . ?
C14A H14A 0.9500 . ?
C15A C16A 1.385(5) . ?
C15A H15A 0.9500 . ?
C16A H16A 0.9500 . ?
C21A C22A 1.385(4) . ?
C21A C26A 1.405(4) . ?
C22A C23A 1.392(5) . ?
C22A H22A 0.9500 . ?
C23A C24A 1.377(5) . ?
C23A H23A 0.9500 . ?
C24A C25A 1.383(5) . ?
C24A H24A 0.9500 . ?
C25A C26A 1.381(5) . ?
C25A H25A 0.9500 . ?
C26A H26A 0.9500 . ?

loop_
_geom_torsion_atom_site_label_1
_geom_torsion_atom_site_label_2
_geom_torsion_atom_site_label_3
_geom_torsion_atom_site_label_4
_geom_torsion
_geom_torsion_site_symmetry_1
_geom_torsion_site_symmetry_2
_geom_torsion_site_symmetry_3
_geom_torsion_site_symmetry_4
_geom_torsion_publ_flag
C7 O1 C2 C3 10.7(5) . . . . ?
C7 O1 C2 C1 -169.7(3) . . . . ?
C6 C1 C2 O1 179.5(3) . . . . ?
C9 C1 C2 O1 -1.8(5) . . . . ?
C6 C1 C2 C3 -0.9(5) . . . . ?
C9 C1 C2 C3 177.9(3) . . . . ?
O1 C2 C3 C4 -179.5(4) . . . . ?
C1 C2 C3 C4 0.9(6) . . . . ?
C2 C3 C4 C5 0.0(6) . . . . ?
C3 C4 C5 C6 -0.9(6) . . . . ?
C3 C4 C5 O2 178.4(3) . . . . ?
C8 O2 C5 C4 1.5(5) . . . . ?
C8 O2 C5 C6 -179.2(3) . . . . ?
C4 C5 C6 C1 0.9(5) . . . . ?
O2 C5 C6 C1 -178.4(3) . . . . ?
C2 C1 C6 C5 0.0(5) . . . . ?
C9 C1 C6 C5 -178.8(3) . . . . ?
C6 C1 C9 C11 114.0(3) . . . . ?
C2 C1 C9 C11 -64.7(4) . . . . ?
C6 C1 C9 C10 -124.0(3) . . . . ?
C2 C1 C9 C10 57.3(4) . . . . ?
C6 C1 C9 C21 -5.8(4) . . . . ?
C2 C1 C9 C21 175.6(3) . . . . ?
C10 C9 C11 C16 -153.8(3) . . . . ?
C21 C9 C11 C16 87.4(4) . . . . ?
C1 C9 C11 C16 -33.1(4) . . . . ?
C10 C9 C11 C12 31.5(4) . . . . ?
C21 C9 C11 C12 -87.2(4) . . . . ?
C1 C9 C11 C12 152.3(3) . . . . ?
C16 C11 C12 C13 -0.5(5) . . . . ?
C9 C11 C12 C13 174.4(3) . . . . ?
C11 C12 C13 C14 -0.4(6) . . . . ?
C12 C13 C14 C15 0.8(6) . . . . ?
C13 C14 C15 C16 -0.4(6) . . . . ?
C12 C11 C16 C15 0.9(5) . . . . ?
C9 C11 C16 C15 -174.0(3) . . . . ?
C14 C15 C16 C11 -0.5(6) . . . . ?
C11 C9 C21 C22 -9.9(4) . . . . ?
C10 C9 C21 C22 -131.2(3) . . . . ?
C1 C9 C21 C22 109.3(3) . . . . ?
C11 C9 C21 C26 169.0(3) . . . . ?
C10 C9 C21 C26 47.7(4) . . . . ?
C1 C9 C21 C26 -71.8(4) . . . . ?
C26 C21 C22 C23 -0.1(5) . . . . ?
C9 C21 C22 C23 178.8(3) . . . . ?
C21 C22 C23 C24 -0.4(6) . . . . ?
C22 C23 C24 C25 1.1(6) . . . . ?
C23 C24 C25 C26 -1.4(6) . . . . ?
C24 C25 C26 C21 0.8(5) . . . . ?
C22 C21 C26 C25 -0.1(5) . . . . ?
C9 C21 C26 C25 -179.1(3) . . . . ?
C7A O1A C2A C3A -7.4(5) . . . . ?
C7A O1A C2A C1A 173.4(3) . . . . ?
C6A C1A C2A C3A 2.1(5) . . . . ?
C9A C1A C2A C3A 178.0(3) . . . . ?
C6A C1A C2A O1A -178.7(3) . . . . ?
C9A C1A C2A O1A -2.8(4) . . . . ?
O1A C2A C3A C4A 179.6(3) . . . . ?
C1A C2A C3A C4A -1.3(5) . . . . ?
C2A C3A C4A C5A -0.2(5) . . . . ?
C3A C4A C5A O2A -178.3(3) . . . . ?
C3A C4A C5A C6A 0.8(5) . . . . ?
C8A O2A C5A C4A 11.4(5) . . . . ?
C8A O2A C5A C6A -167.7(3) . . . . ?
C4A C5A C6A C1A 0.2(5) . . . . ?
O2A C5A C6A C1A 179.3(3) . . . . ?
C2A C1A C6A C5A -1.5(5) . . . . ?
C9A C1A C6A C5A -177.5(3) . . . . ?
C6A C1A C9A C21A -10.1(4) . . . . ?
C2A C1A C9A C21A 174.3(3) . . . . ?
C6A C1A C9A C11A 109.6(3) . . . . ?
C2A C1A C9A C11A -66.1(4) . . . . ?
C6A C1A C9A C10A -127.1(3) . . . . ?
C2A C1A C9A C10A 57.2(4) . . . . ?
C1A C9A C11A C16A -34.6(4) . . . . ?
C21A C9A C11A C16A 85.5(4) . . . . ?
C10A C9A C11A C16A -157.4(3) . . . . ?
C1A C9A C11A C12A 148.1(3) . . . . ?
C21A C9A C11A C12A -91.8(4) . . . . ?
C10A C9A C11A C12A 25.3(4) . . . . ?
C16A C11A C12A C13A -0.5(5) . . . . ?
C9A C11A C12A C13A 176.9(3) . . . . ?
C11A C12A C13A C14A -0.8(6) . . . . ?
C12A C13A C14A C15A 1.1(6) . . . . ?
C13A C14A C15A C16A -0.3(6) . . . . ?
C14A C15A C16A C11A -1.0(6) . . . . ?
C12A C11A C16A C15A 1.4(5) . . . . ?
C9A C11A C16A C15A -176.0(3) . . . . ?
C1A C9A C21A C22A 113.6(3) . . . . ?
C11A C9A C21A C22A -5.5(4) . . . . ?
C10A C9A C21A C22A -126.3(3) . . . . ?
C1A C9A C21A C26A -66.3(4) . . . . ?
C11A C9A C21A C26A 174.6(3) . . . . ?
C10A C9A C21A C26A 53.8(4) . . . . ?
C26A C21A C22A C23A -1.8(5) . . . . ?
C9A C21A C22A C23A 178.3(3) . . . . ?
C21A C22A C23A C24A 1.5(6) . . . . ?
C22A C23A C24A C25A 0.2(6) . . . . ?
C23A C24A C25A C26A -1.6(5) . . . . ?
C24A C25A C26A C21A 1.3(5) . . . . ?
C22A C21A C26A C25A 0.4(5) . . . . ?
C9A C21A C26A C25A -179.7(3) . . . . ?
